data_4319363
loop_
_publ_author_name
'Paul V. Bernhardt'

_publ_section_title
;
 Diverse Solid-State and Solution Structures within a Series of Hexaamine
 Dicopper(II) Complexes
;
_journal_name_full 'Inorganic Chemistry'
_journal_page_first 1086
_journal_page_last 1092
_journal_paper_doi 10.1021/ic000928s
_journal_volume 40
_journal_year 2001
_chemical_formula_sum 'C11 H31 Cl3 Cu N6 O12'
_chemical_formula_weight 609.31
_chemical_name_systematic
; 
 ? 
;
_space_group_IT_number 14
_symmetry_cell_setting monoclinic
_symmetry_space_group_name_Hall '-P 2yn'
_symmetry_space_group_name_H-M 'P 1 21/n 1'
_atom_sites_solution_hydrogens geom
_atom_sites_solution_primary Patterson
_atom_sites_solution_secondary difmap
_audit_creation_method SHELXL-97
_cell_angle_alpha 90.00
_cell_angle_beta 94.73(2)
_cell_angle_gamma 90.00
_cell_formula_units_Z 4
_cell_length_a 8.294(2)
_cell_length_b 18.364(3)
_cell_length_c 15.674(3)
_cell_measurement_reflns_used 25
_cell_measurement_temperature 293(2)
_cell_measurement_theta_max 14
_cell_measurement_theta_min 10
_cell_volume 2379.2(8)
_computing_cell_refinement CAD4
_computing_data_collection CAD4
_computing_data_reduction XTAL3.2
_computing_molecular_graphics PLATON
_computing_publication_material SHELXL-97
_computing_structure_refinement 'SHELXL-97 (Sheldrick, 1997)'
_computing_structure_solution 'SHELXS-86 (Sheldrick, 1990)'
_diffrn_ambient_temperature 293(2)
_diffrn_measurement_device 'Enraf-Nonius CAD4'
_diffrn_measurement_method 'omega-2theta scans'
_diffrn_radiation_monochromator graphite
_diffrn_radiation_source 'fine-focus sealed tube'
_diffrn_radiation_type MoK\a
_diffrn_radiation_wavelength 0.71073
_diffrn_reflns_av_R_equivalents 0.0106
_diffrn_reflns_av_sigmaI/netI 0.0405
_diffrn_reflns_limit_h_max 9
_diffrn_reflns_limit_h_min -9
_diffrn_reflns_limit_k_max 21
_diffrn_reflns_limit_k_min 0
_diffrn_reflns_limit_l_max 18
_diffrn_reflns_limit_l_min 0
_diffrn_reflns_number 4319
_diffrn_reflns_theta_max 25.01
_diffrn_reflns_theta_min 2.57
_diffrn_standards_interval_time 7200
_diffrn_standards_number 3
_exptl_absorpt_coefficient_mu 1.323
_exptl_absorpt_correction_T_max 1.00
_exptl_absorpt_correction_T_min 0.851
_exptl_absorpt_correction_type psi-scan
_exptl_crystal_colour blue
_exptl_crystal_density_diffrn 1.701
_exptl_crystal_description prism
_exptl_crystal_F_000 1260
_exptl_crystal_size_max 0.6
_exptl_crystal_size_mid 0.6
_exptl_crystal_size_min 0.5
_refine_diff_density_max 0.488
_refine_diff_density_min -0.408
_refine_diff_density_rms 0.072
_refine_ls_extinction_method none
_refine_ls_goodness_of_fit_all 1.023
_refine_ls_goodness_of_fit_obs 1.063
_refine_ls_matrix_type full
_refine_ls_number_parameters 361
_refine_ls_number_reflns 4164
_refine_ls_number_restraints 0
_refine_ls_restrained_S_all 1.023
_refine_ls_restrained_S_obs 1.063
_refine_ls_R_factor_all 0.0846
_refine_ls_R_factor_obs 0.0521
_refine_ls_shift/esd_max -0.053
_refine_ls_shift/esd_mean 0.002
_refine_ls_structure_factor_coef Fsqd
_refine_ls_weighting_details 'w=1/[\s^2^(Fo^2^)+(0.0778P)^2^+2.4135P] where P=(Fo^2^+2Fc^2^)/3'
_refine_ls_weighting_scheme calc
_refine_ls_wR_factor_all 0.1516
_refine_ls_wR_factor_obs 0.1287
_reflns_number_observed 2881
_reflns_number_total 4164
_reflns_observed_criterion >2sigma(I)
_cod_data_source_file ic000928s_1.cif
_cod_data_source_block cuttn
_cod_depositor_comments
;
The following automatic conversions were performed:

'_refine_ls_weighting_scheme' value 'calc
w=1/[\s^2^(Fo^2^)+(0.0778P)^2^+2.4135P] where P=(Fo^2^+2Fc^2^)/3' was
changed to 'calc'. New tag '_refine_ls_weighting_details' was
created. The value of the new tag was set to
'w=1/[\s^2^(Fo^2^)+(0.0778P)^2^+2.4135P] where P=(Fo^2^+2Fc^2^)/3'.

Automatic conversion script
Id: cif_fix_values 3143 2015-03-26 13:38:13Z robertas 
;
_cod_database_code 4319363

loop_
_symmetry_equiv_pos_as_xyz
'x, y, z'
'-x+1/2, y+1/2, -z+1/2'
'-x, -y, -z'
'x-1/2, -y-1/2, z-1/2'

loop_
_atom_site_aniso_label
_atom_site_aniso_U_11
_atom_site_aniso_U_22
_atom_site_aniso_U_33
_atom_site_aniso_U_23
_atom_site_aniso_U_13
_atom_site_aniso_U_12
Cu1 0.0477(4) 0.0339(3) 0.0422(3) 0.0048(3) -0.0002(3) -0.0015(3)
N1 0.032(2) 0.040(2) 0.044(2) -0.004(2) 0.002(2) 0.000(2)
N2 0.052(3) 0.041(2) 0.051(3) -0.013(2) -0.001(2) 0.001(2)
N3 0.097(4) 0.040(3) 0.087(4) 0.017(3) 0.006(3) -0.004(3)
N4 0.090(4) 0.077(3) 0.049(3) -0.001(2) 0.018(3) 0.003(3)
N5 0.040(2) 0.052(3) 0.061(3) 0.003(2) 0.005(2) -0.006(2)
N6 0.090(4) 0.105(5) 0.047(3) 0.019(3) 0.001(3) 0.019(3)
C1 0.036(3) 0.067(4) 0.060(3) -0.007(3) 0.001(2) -0.006(3)
C2 0.049(3) 0.049(3) 0.083(4) 0.000(3) 0.005(3) -0.024(3)
C3 0.057(4) 0.040(3) 0.096(5) -0.018(3) -0.003(3) -0.013(3)
C4 0.059(4) 0.050(3) 0.078(4) -0.009(3) 0.002(3) 0.021(3)
C5 0.085(5) 0.033(3) 0.103(6) -0.006(3) -0.004(4) 0.010(3)
C6 0.034(2) 0.049(3) 0.045(3) -0.005(2) 0.006(2) -0.003(2)
C7 0.050(3) 0.079(4) 0.054(3) -0.004(3) 0.011(3) -0.003(3)
C8 0.058(3) 0.040(3) 0.073(4) 0.002(3) 0.003(3) 0.014(3)
C9 0.044(3) 0.063(4) 0.068(4) -0.002(3) 0.005(3) 0.011(3)
C10 0.082(5) 0.083(5) 0.071(4) -0.033(4) 0.006(4) 0.001(4)
C11 0.100(6) 0.137(7) 0.046(4) -0.025(4) -0.003(4) 0.007(5)
Cl1 0.0596(9) 0.0450(8) 0.0817(10) -0.0096(7) -0.0055(7) 0.0038(7)
O11 0.066(4) 0.078(4) 0.129(6) 0.017(4) 0.003(4) -0.003(3)
O21 0.106(5) 0.062(4) 0.121(6) 0.026(4) 0.011(4) -0.014(3)
O31 0.065(4) 0.128(6) 0.066(4) -0.010(3) -0.015(3) 0.011(4)
O41 0.169(8) 0.089(5) 0.071(4) -0.024(4) -0.005(5) 0.007(5)
Cl2 0.0531(8) 0.0777(10) 0.0588(9) -0.0078(8) 0.0074(7) -0.0093(8)
O12 0.136(11) 0.137(15) 0.090(9) -0.040(9) 0.052(7) -0.025(10)
O22 0.108(10) 0.063(7) 0.209(19) 0.008(9) 0.026(11) -0.032(6)
O32 0.103(10) 0.137(14) 0.218(18) 0.093(13) 0.065(11) 0.051(9)
O42 0.131(12) 0.238(21) 0.071(8) -0.058(10) -0.040(7) -0.031(12)
Cl3 0.0896(12) 0.0594(9) 0.0515(9) 0.0115(7) 0.0026(8) -0.0015(8)
O13 0.169(6) 0.100(5) 0.144(6) 0.061(4) -0.046(5) -0.001(4)
O23 0.102(6) 0.120(7) 0.127(10) 0.047(6) 0.024(6) -0.017(5)
O33 0.161(12) 0.127(8) 0.144(10) 0.042(7) -0.084(8) -0.020(7)
O43 0.342(20) 0.131(9) 0.140(11) -0.028(8) 0.152(13) -0.037(10)

loop_
_atom_site_label
_atom_site_type_symbol
_atom_site_fract_x
_atom_site_fract_y
_atom_site_fract_z
_atom_site_U_iso_or_equiv
_atom_site_thermal_displace_type
_atom_site_occupancy
_atom_site_calc_flag
_atom_site_refinement_flags
_atom_site_disorder_group
Cu1 Cu 0.68542(7) 0.34873(3) 0.81485(4) 0.0415(2) Uani 1 d . .
N1 N 0.8340(4) 0.3465(2) 0.7076(2) 0.0390(9) Uani 1 d . .
N2 N 0.6866(5) 0.4586(2) 0.8293(3) 0.0483(10) Uani 1 d . .
N3 N 0.6940(7) 0.2409(3) 0.8077(4) 0.075(2) Uani 1 d . .
H3A H 0.7533(7) 0.2232(3) 0.8538(4) 0.090 Uiso 1 calc R .
H3B H 0.5934(7) 0.2226(3) 0.8078(4) 0.090 Uiso 1 calc R .
N4 N 0.7309(7) 0.3760(3) 0.4678(3) 0.0711(14) Uani 1 d . .
H4A H 0.7900(7) 0.3793(3) 0.4231(3) 0.107 Uiso 1 calc R .
H4B H 0.6732(7) 0.4166(3) 0.4718(3) 0.107 Uiso 1 calc R .
H4C H 0.6644(7) 0.3381(3) 0.4609(3) 0.107 Uiso 1 calc R .
N5 N 0.4435(5) 0.3667(2) 0.7559(3) 0.0510(11) Uani 1 d . .
H5A H 0.4390(5) 0.3555(2) 0.6999(3) 0.061 Uiso 1 calc R .
H5B H 0.3724(5) 0.3383(2) 0.7808(3) 0.061 Uiso 1 calc R .
N6 N 0.7164(7) 0.3463(3) 0.9478(3) 0.081(2) Uani 1 d . .
H6A H 0.6284(7) 0.3269(3) 0.9690(3) 0.097 Uiso 1 calc R .
H6B H 0.8026(7) 0.3186(3) 0.9650(3) 0.097 Uiso 1 calc R .
C1 C 0.9688(6) 0.3985(3) 0.7250(4) 0.0548(14) Uani 1 d . .
H1A H 1.0408(6) 0.3949(3) 0.6794(4) 0.066 Uiso 1 calc R .
H1B H 1.0297(6) 0.3848(3) 0.7780(4) 0.066 Uiso 1 calc R .
C2 C 0.9149(7) 0.4764(3) 0.7319(4) 0.060(2) Uani 1 d . .
H2A H 0.8354(7) 0.4869(3) 0.6846(4) 0.073 Uiso 1 calc R .
H2B H 1.0071(7) 0.5080(3) 0.7262(4) 0.073 Uiso 1 calc R .
C3 C 0.8424(7) 0.4942(3) 0.8150(4) 0.065(2) Uani 1 d . .
H3C H 0.9204(7) 0.4810(3) 0.8620(4) 0.078 Uiso 1 calc R .
H3D H 0.8269(7) 0.5465(3) 0.8175(4) 0.078 Uiso 1 calc R .
C4 C 0.8960(7) 0.2704(3) 0.7116(4) 0.062(2) Uani 1 d . .
H4D H 0.9845(7) 0.2668(3) 0.7559(4) 0.075 Uiso 1 calc R .
H4E H 0.9373(7) 0.2578(3) 0.6573(4) 0.075 Uiso 1 calc R .
C5 C 0.7652(8) 0.2181(3) 0.7303(5) 0.074(2) Uani 1 d . .
H5C H 0.6827(8) 0.2171(3) 0.6827(5) 0.089 Uiso 1 calc R .
H5D H 0.8098(8) 0.1695(3) 0.7379(5) 0.089 Uiso 1 calc R .
C6 C 0.7393(6) 0.3607(3) 0.6237(3) 0.0426(11) Uani 1 d . .
H6C H 0.6795(6) 0.4057(3) 0.6284(3) 0.051 Uiso 1 calc R .
H6D H 0.6609(6) 0.3218(3) 0.6133(3) 0.051 Uiso 1 calc R .
C7 C 0.8385(7) 0.3663(4) 0.5466(4) 0.061(2) Uani 1 d . .
H7A H 0.9120(7) 0.4074(4) 0.5539(4) 0.073 Uiso 1 calc R .
H7B H 0.9024(7) 0.3225(4) 0.5421(4) 0.073 Uiso 1 calc R .
C8 C 0.5539(6) 0.4886(3) 0.7698(4) 0.0572(14) Uani 1 d . .
H8A H 0.5906(6) 0.4914(3) 0.7127(4) 0.069 Uiso 1 calc R .
H8B H 0.5290(6) 0.5376(3) 0.7877(4) 0.069 Uiso 1 calc R .
C9 C 0.4034(6) 0.4433(3) 0.7670(4) 0.0585(14) Uani 1 d . .
H9A H 0.3515(6) 0.4496(3) 0.8198(4) 0.070 Uiso 1 calc R .
H9B H 0.3284(6) 0.4592(3) 0.7199(4) 0.070 Uiso 1 calc R .
C10 C 0.6471(8) 0.4705(4) 0.9196(4) 0.079(2) Uani 1 d . .
H10A H 0.6705(8) 0.5206(4) 0.9358(4) 0.094 Uiso 1 calc R .
H10B H 0.5325(8) 0.4621(4) 0.9237(4) 0.094 Uiso 1 calc R .
C11 C 0.7415(10) 0.4212(5) 0.9792(4) 0.095(2) Uani 1 d . .
H11A H 0.8554(10) 0.4336(5) 0.9815(4) 0.114 Uiso 1 calc R .
H11B H 0.7057(10) 0.4257(5) 1.0363(4) 0.114 Uiso 1 calc R .
Cl1 Cl 0.2836(2) 0.15149(8) 0.73767(11) 0.0627(4) Uani 1 d . .
O11 O 0.1313(8) 0.1460(3) 0.7779(5) 0.091(2) Uani 0.785(8) d P 1
O21 O 0.3003(8) 0.2197(3) 0.7027(5) 0.096(2) Uani 0.785(8) d P 1
O31 O 0.4040(7) 0.1406(4) 0.8111(4) 0.087(2) Uani 0.785(8) d P 1
O41 O 0.2971(11) 0.0928(4) 0.6827(4) 0.110(3) Uani 0.785(8) d P 1
O11' O 0.1405(29) 0.1445(12) 0.6686(16) 0.090(8) Uiso 0.215(8) d P 2
O21' O 0.4189(31) 0.1325(14) 0.6770(16) 0.087(8) Uiso 0.215(8) d P 2
O31' O 0.2612(45) 0.0975(20) 0.7961(24) 0.141(13) Uiso 0.215(8) d P 2
O41' O 0.3065(53) 0.2163(26) 0.7777(32) 0.175(17) Uiso 0.215(8) d P 2
Cl2 Cl 0.7876(2) 0.09464(9) 0.99042(10) 0.0630(4) Uani 1 d . .
O12 O 0.8659(17) 0.0882(10) 0.9133(8) 0.119(6) Uani 0.53(2) d P 1
O22 O 0.6933(18) 0.0346(6) 1.0086(14) 0.126(6) Uani 0.53(2) d P 1
O32 O 0.6770(16) 0.1583(9) 0.9773(13) 0.150(9) Uani 0.53(2) d P 1
O42 O 0.8918(19) 0.1158(11) 1.0581(8) 0.149(8) Uani 0.53(2) d P 1
O12' O 0.8908(26) 0.0364(13) 0.9509(16) 0.080(6) Uiso 0.237(8) d P 2
O22' O 0.6480(34) 0.0639(22) 0.9639(20) 0.095(8) Uiso 0.237(8) d P 2
O32' O 0.8656(44) 0.1587(19) 0.9944(27) 0.139(12) Uiso 0.237(8) d P 2
O34' O 0.7583(42) 0.0566(19) 1.0623(19) 0.112(10) Uiso 0.237(8) d P 2
O12" O 0.9057(36) 0.0415(18) 1.0358(21) 0.128(10) Uiso 0.237(8) d P 3
O22" O 0.8824(32) 0.1248(15) 0.9278(19) 0.078(8) Uiso 0.237(8) d P 3
O32" O 0.6423(22) 0.1053(14) 0.9357(12) 0.060(5) Uiso 0.237(8) d P 3
O42" O 0.7748(41) 0.1458(16) 1.0519(21) 0.108(9) Uiso 0.237(8) d P 3
Cl3 Cl 0.2104(2) 0.32782(9) 0.96803(10) 0.0670(4) Uani 1 d . .
O13 O 0.1629(9) 0.3956(3) 0.9331(4) 0.141(3) Uani 1 d . .
O23 O 0.0920(11) 0.2806(5) 0.9929(9) 0.115(4) Uani 0.72(2) d P 1
O33 O 0.3303(15) 0.3385(6) 1.0347(7) 0.150(6) Uani 0.72(2) d P 1
O43 O 0.2911(25) 0.2922(6) 0.9018(10) 0.197(8) Uani 0.72(2) d P 1
O23' O 0.1737(44) 0.3453(15) 1.0521(19) 0.143(13) Uiso 0.28(2) d P 2
O33' O 0.3482(29) 0.3000(13) 0.9599(19) 0.096(8) Uiso 0.28(2) d P 2
O43' O 0.0812(27) 0.2782(13) 0.9368(18) 0.091(8) Uiso 0.28(2) d P 2

loop_
_atom_type_symbol
_atom_type_description
_atom_type_scat_dispersion_real
_atom_type_scat_dispersion_imag
_atom_type_scat_source
C C 0.0033 0.0016 'International Tables Vol C Tables 4.2.6.8 and 6.1.1.4'
H H 0.0000 0.0000 'International Tables Vol C Tables 4.2.6.8 and 6.1.1.4'
Cl Cl 0.1484 0.1585 'International Tables Vol C Tables 4.2.6.8 and 6.1.1.4'
N N 0.0061 0.0033 'International Tables Vol C Tables 4.2.6.8 and 6.1.1.4'
O O 0.0106 0.0060 'International Tables Vol C Tables 4.2.6.8 and 6.1.1.4'
Cu Cu 0.3201 1.2651 'International Tables Vol C Tables 4.2.6.8 and 6.1.1.4'

loop_
_geom_angle_atom_site_label_1
_geom_angle_atom_site_label_2
_geom_angle_atom_site_label_3
_geom_angle
_geom_angle_site_symmetry_1
_geom_angle_site_symmetry_3
_geom_angle_publ_flag
N3 Cu1 N2 176.2(2) . . ?
N3 Cu1 N6 91.9(2) . . ?
N2 Cu1 N6 84.9(2) . . ?
N3 Cu1 N5 99.5(2) . . ?
N2 Cu1 N5 83.8(2) . . ?
N6 Cu1 N5 117.7(2) . . ?
N3 Cu1 N1 84.9(2) . . ?
N2 Cu1 N1 96.2(2) . . ?
N6 Cu1 N1 138.3(2) . . ?
N5 Cu1 N1 103.8(2) . . ?
C1 N1 C4 110.2(4) . . ?
C1 N1 C6 112.5(4) . . ?
C4 N1 C6 110.7(4) . . ?
C1 N1 Cu1 108.4(3) . . ?
C4 N1 Cu1 101.7(3) . . ?
C6 N1 Cu1 112.8(3) . . ?
C3 N2 C8 110.5(4) . . ?
C3 N2 C10 109.9(5) . . ?
C8 N2 C10 109.3(4) . . ?
C3 N2 Cu1 114.7(3) . . ?
C8 N2 Cu1 107.6(3) . . ?
C10 N2 Cu1 104.6(4) . . ?
C5 N3 Cu1 110.6(4) . . ?
C9 N5 Cu1 107.9(3) . . ?
C11 N6 Cu1 108.5(4) . . ?
N1 C1 C2 113.8(4) . . ?
C1 C2 C3 114.1(5) . . ?
N2 C3 C2 116.6(4) . . ?
N1 C4 C5 110.9(4) . . ?
N3 C5 C4 109.3(5) . . ?
N1 C6 C7 115.5(4) . . ?
N4 C7 C6 110.1(4) . . ?
N2 C8 C9 112.6(4) . . ?
N5 C9 C8 110.0(4) . . ?
C11 C10 N2 111.2(5) . . ?
N6 C11 C10 108.0(5) . . ?
O41' Cl1 O31' 110.4(26) . . ?
O21 Cl1 O41 116.3(5) . . ?
O21 Cl1 O11 110.7(4) . . ?
O41 Cl1 O11 109.3(5) . . ?
O21 Cl1 O31 110.5(4) . . ?
O41 Cl1 O31 107.1(4) . . ?
O11 Cl1 O31 102.0(4) . . ?
O41' Cl1 O11' 118.0(22) . . ?
O31' Cl1 O11' 105.6(18) . . ?
O41' Cl1 O21' 113.4(21) . . ?
O31' Cl1 O21' 112.8(18) . . ?
O11' Cl1 O21' 95.9(13) . . ?
O32' Cl2 O22' 142.6(25) . . ?
O32' Cl2 O34' 121.9(23) . . ?
O22' Cl2 O34' 80.2(20) . . ?
O42 Cl2 O22 113.3(12) . . ?
O42" Cl2 O22" 107.5(16) . . ?
O42 Cl2 O12 112.3(9) . . ?
O22 Cl2 O12 114.2(10) . . ?
O42" Cl2 O32" 102.7(17) . . ?
O22" Cl2 O32" 91.1(14) . . ?
O42 Cl2 O32 103.1(12) . . ?
O22 Cl2 O32 107.4(8) . . ?
O12 Cl2 O32 105.5(9) . . ?
O32' Cl2 O12' 110.4(18) . . ?
O22' Cl2 O12' 94.5(16) . . ?
O34' Cl2 O12' 96.8(16) . . ?
O42" Cl2 O12" 101.4(19) . . ?
O22" Cl2 O12" 101.7(15) . . ?
O32" Cl2 O12" 147.8(17) . . ?
Cl2 O22' O34' 50.9(14) . . ?
Cl2 O34' O22' 48.9(14) . . ?
O23 Cl3 O33 110.7(7) . . ?
O33' Cl3 O13 123.0(11) . . ?
O23 Cl3 O13 118.7(5) . . ?
O33 Cl3 O13 109.1(5) . . ?
O33' Cl3 O23' 116.8(17) . . ?
O13 Cl3 O23' 95.0(12) . . ?
O23 Cl3 O43 107.5(7) . . ?
O33 Cl3 O43 105.0(10) . . ?
O13 Cl3 O43 104.8(7) . . ?
O33' Cl3 O43' 111.0(15) . . ?
O13 Cl3 O43' 104.3(10) . . ?
O23' Cl3 O43' 104.2(15) . . ?

loop_
_geom_bond_atom_site_label_1
_geom_bond_atom_site_label_2
_geom_bond_distance
_geom_bond_site_symmetry_2
_geom_bond_publ_flag
Cu1 N3 1.985(5) . ?
Cu1 N2 2.030(4) . ?
Cu1 N6 2.079(5) . ?
Cu1 N5 2.164(4) . ?
Cu1 N1 2.165(4) . ?
N1 C1 1.478(6) . ?
N1 C4 1.488(6) . ?
N1 C6 1.498(6) . ?
N2 C3 1.482(7) . ?
N2 C8 1.488(6) . ?
N2 C10 1.495(7) . ?
N3 C5 1.454(8) . ?
N4 C7 1.474(7) . ?
N5 C9 1.460(7) . ?
N6 C11 1.470(10) . ?
C1 C2 1.505(8) . ?
C2 C3 1.516(8) . ?
C4 C5 1.496(9) . ?
C6 C7 1.521(7) . ?
C8 C9 1.497(8) . ?
C10 C11 1.478(10) . ?
Cl1 O41' 1.35(5) . ?
Cl1 O31' 1.37(4) . ?
Cl1 O21 1.379(6) . ?
Cl1 O41 1.390(6) . ?
Cl1 O11 1.461(7) . ?
Cl1 O31 1.474(6) . ?
Cl1 O11' 1.54(2) . ?
Cl1 O21' 1.57(2) . ?
Cl2 O32' 1.34(3) . ?
Cl2 O22' 1.32(3) . ?
Cl2 O42" 1.36(3) . ?
Cl2 O34' 1.36(3) . ?
Cl2 O42 1.367(10) . ?
Cl2 O22 1.395(11) . ?
Cl2 O22" 1.42(3) . ?
Cl2 O12 1.423(11) . ?
Cl2 O32" 1.43(2) . ?
Cl2 O32 1.490(12) . ?
Cl2 O12' 1.53(2) . ?
Cl2 O12" 1.52(3) . ?
O22' O34' 1.73(4) . ?
Cl3 O33' 1.27(3) . ?
Cl3 O23 1.390(8) . ?
Cl3 O33 1.396(9) . ?
Cl3 O13 1.403(6) . ?
Cl3 O23' 1.41(3) . ?
Cl3 O43 1.438(10) . ?
Cl3 O43' 1.46(2) . ?
